data_7219781
loop_
_publ_author_name
'Clegg, William'
'Holcroft, James M.'
'Martin, Nicola C.'

_publ_section_title
;
 Copper pyromellitates: a complex story
;
_journal_issue 14
_journal_name_full CrystEngComm
_journal_page_first 2857
_journal_paper_doi 10.1039/C5CE00470E
_journal_volume 17
_journal_year 2015
_chemical_formula_moiety '4 C6 H16 N +,C22 H12 Cu2 O18 4-,2 C H4 O'
_chemical_formula_sum 'C48 H84 Cu2 N4 O20'
_chemical_formula_weight 1164.27
_chemical_name_systematic
;
 ?
;
_space_group_crystal_system triclinic
_space_group_IT_number 2
_space_group_name_Hall '-P 1'
_space_group_name_H-M_alt 'P -1'
_symmetry_space_group_name_Hall '-P 1'
_symmetry_space_group_name_H-M 'P -1'
_atom_sites_solution_hydrogens mixed
_atom_sites_solution_primary direct
_atom_sites_solution_secondary difmap
_audit_creation_method SHELXL-2014/7
_audit_update_record
;
2015-01-16 deposited with the CCDC.
2015-02-02 downloaded from the CCDC.
;
_cell_angle_alpha 78.671(2)
_cell_angle_beta 64.251(2)
_cell_angle_gamma 71.747(2)
_cell_formula_units_Z 1
_cell_length_a 11.5053(11)
_cell_length_b 11.5543(11)
_cell_length_c 12.0160(11)
_cell_measurement_reflns_used 8941
_cell_measurement_temperature 160(2)
_cell_measurement_theta_max 29.11
_cell_measurement_theta_min 2.55
_cell_volume 1362.9(2)
_computing_cell_refinement 'local programs'
_computing_data_collection 'Bruker SMART'
_computing_data_reduction 'Bruker SAINT'
_computing_molecular_graphics 'Bruker SHELXTL'
_computing_publication_material 'SHELXL and local programs'
_computing_structure_refinement SHELXL-2014/7
_computing_structure_solution 'Bruker SHELXTL'
_diffrn_ambient_temperature 160(2)
_diffrn_measured_fraction_theta_full 0.989
_diffrn_measured_fraction_theta_max 0.884
_diffrn_measurement_device_type 'Bruker SMART CCD diffractometer'
_diffrn_measurement_method 'narrow-frame \w scans'
_diffrn_radiation_type MoK\a
_diffrn_radiation_wavelength 0.71073
_diffrn_reflns_av_R_equivalents 0.0142
_diffrn_reflns_av_unetI/netI 0.0261
_diffrn_reflns_Laue_measured_fraction_full 0.989
_diffrn_reflns_Laue_measured_fraction_max 0.884
_diffrn_reflns_limit_h_max 15
_diffrn_reflns_limit_h_min -15
_diffrn_reflns_limit_k_max 15
_diffrn_reflns_limit_k_min -15
_diffrn_reflns_limit_l_max 16
_diffrn_reflns_limit_l_min -16
_diffrn_reflns_number 11335
_diffrn_reflns_point_group_measured_fraction_full 0.989
_diffrn_reflns_point_group_measured_fraction_max 0.884
_diffrn_reflns_theta_full 25.242
_diffrn_reflns_theta_max 29.126
_diffrn_reflns_theta_min 1.886
_diffrn_source 'fine-focus sealed tube'
_exptl_absorpt_coefficient_mu 0.858
_exptl_absorpt_correction_T_max 0.820
_exptl_absorpt_correction_T_min 0.680
_exptl_absorpt_correction_type multi-scan
_exptl_absorpt_process_details SADABS
_exptl_crystal_colour blue
_exptl_crystal_density_diffrn 1.418
_exptl_crystal_density_method 'not measured'
_exptl_crystal_description block
_exptl_crystal_F_000 618
_exptl_crystal_recrystallization_method 'Obtained direct from slow diffusion synthesis'
_exptl_crystal_size_max 0.480
_exptl_crystal_size_mid 0.440
_exptl_crystal_size_min 0.240
_refine_diff_density_max 1.108
_refine_diff_density_min -0.902
_refine_diff_density_rms 0.088
_refine_ls_extinction_coef 0.0043(14)
_refine_ls_extinction_expression Fc^*^=kFc[1+0.001xFc^2^\l^3^/sin(2\q)]^-1/4^
_refine_ls_extinction_method 'SHELXL-2014/7 (Sheldrick 2014)'
_refine_ls_goodness_of_fit_ref 1.055
_refine_ls_hydrogen_treatment mixed
_refine_ls_matrix_type full
_refine_ls_number_parameters 364
_refine_ls_number_reflns 6487
_refine_ls_number_restraints 214
_refine_ls_restrained_S_all 1.114
_refine_ls_R_factor_all 0.0588
_refine_ls_R_factor_gt 0.0520
_refine_ls_shift/su_max 0.002
_refine_ls_shift/su_mean 0.000
_refine_ls_structure_factor_coef Fsqd
_refine_ls_weighting_details 'w=1/[\s^2^(Fo^2^)+(0.0694P)^2^+2.2682P] where P=(Fo^2^+2Fc^2^)/3'
_refine_ls_weighting_scheme calc
_refine_ls_wR_factor_gt 0.1342
_refine_ls_wR_factor_ref 0.1368
_reflns_Friedel_coverage 0.000
_reflns_number_gt 5709
_reflns_number_total 6487
_reflns_threshold_expression 'I > 2\s(I)'
_cod_data_source_file c5ce00470e2.cif
_cod_data_source_block wc5
_cod_depositor_comments 'Adding full bibliography for 7219775--7219784.cif.'
_cod_database_code 7219781
_shelx_shelxl_version_number 2014/7
_shelx_space_group_comment
;
The symmetry employed for this shelxl refinement is uniquely defined
by the following loop, which should always be used as a source of
symmetry information in preference to the above space-group names.
They are only intended as comments.
;
_shelx_estimated_absorpt_t_min 0.684
_shelx_estimated_absorpt_t_max 0.821

loop_
_space_group_symop_operation_xyz
'x, y, z'
'-x, -y, -z'

loop_
_atom_site_label
_atom_site_type_symbol
_atom_site_fract_x
_atom_site_fract_y
_atom_site_fract_z
_atom_site_U_iso_or_equiv
_atom_site_adp_type
_atom_site_occupancy
_atom_site_site_symmetry_order
_atom_site_calc_flag
_atom_site_refinement_flags_posn
_atom_site_refinement_flags_adp
_atom_site_refinement_flags_occupancy
_atom_site_disorder_assembly
_atom_site_disorder_group
Cu Cu 0.36682(3) 0.78665(3) 0.62699(3) 0.01855(11) Uani 1 1 d . . . . .
C1 C 0.6162(2) 0.5673(2) 0.6064(2) 0.0187(5) Uani 1 1 d . . . . .
C2 C 0.6558(2) 0.6229(2) 0.4853(2) 0.0180(5) Uani 1 1 d . . . . .
C3 C 0.7240(3) 0.5488(2) 0.3857(2) 0.0198(5) Uani 1 1 d . . . . .
H3 H 0.7562 0.5861 0.3041 0.024 Uiso 1 1 calc R U . . .
C4 C 0.7467(2) 0.4216(2) 0.4016(2) 0.0197(5) Uani 1 1 d . . . . .
C5 C 0.7052(2) 0.3666(2) 0.5224(2) 0.0196(5) Uani 1 1 d . . . . .
C6 C 0.6439(3) 0.4404(2) 0.6219(2) 0.0202(5) Uani 1 1 d . . . . .
H6 H 0.6200 0.4026 0.7036 0.024 Uiso 1 1 calc R U . . .
C7 C 0.5556(3) 0.6346(2) 0.7231(2) 0.0207(5) Uani 1 1 d . . . . .
C8 C 0.6391(3) 0.7598(2) 0.4538(2) 0.0202(5) Uani 1 1 d . . . . .
C9 C 0.8271(3) 0.3541(2) 0.2835(2) 0.0243(5) Uani 1 1 d . . . . .
C10 C 0.7290(3) 0.2302(2) 0.5546(3) 0.0225(5) Uani 1 1 d . . . . .
O1 O 0.6028(2) 0.59158(18) 0.80265(19) 0.0299(4) Uani 1 1 d . . . . .
O2 O 0.45870(19) 0.72901(17) 0.73796(17) 0.0244(4) Uani 1 1 d . . . . .
O3 O 0.7392(2) 0.79261(17) 0.37657(19) 0.0288(4) Uani 1 1 d . . . . .
O4 O 0.52467(19) 0.83307(16) 0.50341(18) 0.0255(4) Uani 1 1 d . . . . .
O5 O 0.9357(2) 0.3759(2) 0.2151(2) 0.0450(6) Uani 1 1 d . . . . .
O6 O 0.7776(2) 0.28336(17) 0.25813(17) 0.0257(4) Uani 1 1 d . . . . .
O7 O 0.7548(2) 0.18893(17) 0.6477(2) 0.0335(5) Uani 1 1 d . . . . .
O8 O 0.7195(2) 0.16253(16) 0.48927(19) 0.0258(4) Uani 1 1 d . . . . .
O9 O 0.2576(2) 0.97159(17) 0.70646(19) 0.0297(4) Uani 1 1 d D . . . .
H9 H 0.283(4) 1.035(2) 0.672(3) 0.045 Uiso 1 1 d D U . . .
C11 C 0.1150(4) 1.0000(3) 0.7580(5) 0.0648(14) Uani 1 1 d . . . . .
H11A H 0.0782 1.0815 0.7895 0.097 Uiso 1 1 calc R U . . .
H11B H 0.0846 0.9985 0.6939 0.097 Uiso 1 1 calc R U . . .
H11C H 0.0845 0.9395 0.8261 0.097 Uiso 1 1 calc R U . . .
N1 N 0.7776(3) 0.4005(2) 0.8710(2) 0.0314(5) Uani 1 1 d . . . . .
H1 H 0.7207 0.4689 0.8371 0.038 Uiso 1 1 calc R U . . .
C12 C 0.8997(3) 0.3473(3) 0.7600(3) 0.0382(7) Uani 1 1 d . . . . .
H12A H 0.9718 0.2989 0.7872 0.046 Uiso 1 1 calc R U . . .
H12B H 0.8780 0.2916 0.7233 0.046 Uiso 1 1 calc R U . . .
C13 C 0.9485(4) 0.4454(4) 0.6633(3) 0.0439(8) Uani 1 1 d . . . . .
H13A H 1.0275 0.4078 0.5929 0.066 Uiso 1 1 calc R U . . .
H13B H 0.8779 0.4926 0.6351 0.066 Uiso 1 1 calc R U . . .
H13C H 0.9717 0.4999 0.6989 0.066 Uiso 1 1 calc R U . . .
C14 C 0.8108(4) 0.4567(4) 0.9515(4) 0.0454(8) Uani 1 1 d . . . . .
H14A H 0.8637 0.5153 0.8998 0.054 Uiso 1 1 calc R U . . .
H14B H 0.8672 0.3918 0.9874 0.054 Uiso 1 1 calc R U . . .
C15 C 0.6895(4) 0.5223(4) 1.0555(3) 0.0496(9) Uani 1 1 d . . . . .
H15A H 0.7180 0.5570 1.1047 0.074 Uiso 1 1 calc R U . . .
H15B H 0.6341 0.5881 1.0208 0.074 Uiso 1 1 calc R U . . .
H15C H 0.6376 0.4645 1.1085 0.074 Uiso 1 1 calc R U . . .
C16 C 0.6950(4) 0.3070(3) 0.9380(3) 0.0417(8) Uani 1 1 d . . . . .
H16A H 0.6114 0.3468 1.0050 0.050 Uiso 1 1 calc R U . . .
H16B H 0.6703 0.2822 0.8787 0.050 Uiso 1 1 calc R U . . .
C17 C 0.7658(4) 0.1951(3) 0.9927(4) 0.0531(10) Uani 1 1 d . . . . .
H17A H 0.7074 0.1398 1.0338 0.080 Uiso 1 1 calc R U . . .
H17B H 0.8476 0.1538 0.9268 0.080 Uiso 1 1 calc R U . . .
H17C H 0.7886 0.2185 1.0533 0.080 Uiso 1 1 calc R U . . .
N2 N 0.7031(4) -0.0393(3) 0.6991(3) 0.0497(8) Uani 1 1 d D U . . .
H2 H 0.7343 0.0368 0.6647 0.060 Uiso 0.843(7) 1 calc R U P A 1
H2X H 0.6938 0.0499 0.6747 0.060 Uiso 0.157(7) 1 calc R U P A 2
C18 C 0.7324(6) -0.0840(4) 0.8118(4) 0.0451(11) Uani 0.843(7) 1 d D U P A 1
H18A H 0.6976 -0.0159 0.8660 0.054 Uiso 0.843(7) 1 calc R U P A 1
H18B H 0.8303 -0.1126 0.7871 0.054 Uiso 0.843(7) 1 calc R U P A 1
C19 C 0.6670(16) -0.1907(10) 0.8848(11) 0.155(5) Uani 0.843(7) 1 d D U P A 1
H19A H 0.6876 -0.2185 0.9582 0.232 Uiso 0.843(7) 1 calc R U P A 1
H19B H 0.5700 -0.1619 0.9104 0.232 Uiso 0.843(7) 1 calc R U P A 1
H19C H 0.7025 -0.2585 0.8315 0.232 Uiso 0.843(7) 1 calc R U P A 1
C20 C 0.5505(6) -0.0047(4) 0.7213(5) 0.0473(12) Uani 0.843(7) 1 d D U P A 1
H20A H 0.5436 0.0194 0.6403 0.057 Uiso 0.843(7) 1 calc R U P A 1
H20B H 0.5163 -0.0783 0.7568 0.057 Uiso 0.843(7) 1 calc R U P A 1
C21 C 0.4641(6) 0.0954(6) 0.8046(6) 0.0705(16) Uani 0.843(7) 1 d D U P A 1
H21A H 0.3718 0.1112 0.8134 0.106 Uiso 0.843(7) 1 calc R U P A 1
H21B H 0.4681 0.0717 0.8860 0.106 Uiso 0.843(7) 1 calc R U P A 1
H21C H 0.4954 0.1695 0.7693 0.106 Uiso 0.843(7) 1 calc R U P A 1
C22 C 0.7764(5) -0.1257(4) 0.6010(5) 0.0522(12) Uani 0.843(7) 1 d D U P A 1
H22A H 0.7568 -0.0898 0.5272 0.063 Uiso 0.843(7) 1 calc R U P A 1
H22B H 0.7468 -0.2021 0.6304 0.063 Uiso 0.843(7) 1 calc R U P A 1
C23 C 0.9240(6) -0.1538(6) 0.5669(7) 0.0749(17) Uani 0.843(7) 1 d D U P A 1
H23A H 0.9719 -0.2113 0.5015 0.112 Uiso 0.843(7) 1 calc R U P A 1
H23B H 0.9532 -0.0782 0.5369 0.112 Uiso 0.843(7) 1 calc R U P A 1
H23C H 0.9432 -0.1903 0.6398 0.112 Uiso 0.843(7) 1 calc R U P A 1
C18X C 0.670(2) -0.0555(16) 0.8438(13) 0.035(5) Uiso 0.157(7) 1 d D U P A 2
H18C H 0.7275 -0.0220 0.8631 0.042 Uiso 0.157(7) 1 calc R U P A 2
H18D H 0.5748 -0.0158 0.8926 0.042 Uiso 0.157(7) 1 calc R U P A 2
C19X C 0.6996(17) -0.1959(14) 0.8681(17) 0.015(4) Uiso 0.157(7) 1 d D U P A 2
H19D H 0.6824 -0.2177 0.9559 0.022 Uiso 0.157(7) 1 calc R U P A 2
H19E H 0.6421 -0.2264 0.8465 0.022 Uiso 0.157(7) 1 calc R U P A 2
H19F H 0.7935 -0.2326 0.8173 0.022 Uiso 0.157(7) 1 calc R U P A 2
C20X C 0.597(2) -0.070(3) 0.683(3) 0.075(8) Uiso 0.157(7) 1 d D U P A 2
H20C H 0.5925 -0.1554 0.7118 0.090 Uiso 0.157(7) 1 calc R U P A 2
H20D H 0.6050 -0.0538 0.5958 0.090 Uiso 0.157(7) 1 calc R U P A 2
C21X C 0.479(2) 0.023(2) 0.769(2) 0.044(6) Uiso 0.157(7) 1 d D U P A 2
H21D H 0.3953 0.0168 0.7706 0.066 Uiso 0.157(7) 1 calc R U P A 2
H21E H 0.4775 0.0054 0.8526 0.066 Uiso 0.157(7) 1 calc R U P A 2
H21F H 0.4898 0.1057 0.7381 0.066 Uiso 0.157(7) 1 calc R U P A 2
C22X C 0.8447(18) -0.106(2) 0.614(3) 0.071(8) Uiso 0.157(7) 1 d D U P A 2
H22C H 0.8610 -0.0614 0.5312 0.085 Uiso 0.157(7) 1 calc R U P A 2
H22D H 0.9056 -0.0885 0.6431 0.085 Uiso 0.157(7) 1 calc R U P A 2
C23X C 0.897(2) -0.2403(16) 0.590(2) 0.037(5) Uiso 0.157(7) 1 d D U P A 2
H23D H 0.9911 -0.2569 0.5317 0.055 Uiso 0.157(7) 1 calc R U P A 2
H23E H 0.8898 -0.2892 0.6683 0.055 Uiso 0.157(7) 1 calc R U P A 2
H23F H 0.8447 -0.2617 0.5551 0.055 Uiso 0.157(7) 1 calc R U P A 2
O10 O 1.1098(6) 0.2988(7) -0.0223(8) 0.175(3) Uani 1 1 d . . . . .
H10 H 1.0577 0.3217 0.0489 0.262 Uiso 1 1 d R U . . .
C24 C 1.0988(10) 0.1906(8) -0.0216(9) 0.130(3) Uani 1 1 d . . . . .
H24A H 1.1432 0.1646 -0.1064 0.194 Uiso 1 1 calc R U . . .
H24B H 1.0041 0.1920 0.0117 0.194 Uiso 1 1 calc R U . . .
H24C H 1.1408 0.1332 0.0303 0.194 Uiso 1 1 calc R U . . .

loop_
_atom_site_aniso_label
_atom_site_aniso_U_11
_atom_site_aniso_U_22
_atom_site_aniso_U_33
_atom_site_aniso_U_23
_atom_site_aniso_U_13
_atom_site_aniso_U_12
Cu 0.02148(17) 0.01339(15) 0.01979(17) -0.00207(10) -0.00825(12) -0.00267(11)
C1 0.0200(11) 0.0162(11) 0.0198(11) -0.0019(9) -0.0081(9) -0.0040(9)
C2 0.0178(11) 0.0135(10) 0.0217(11) -0.0019(8) -0.0070(9) -0.0037(9)
C3 0.0215(12) 0.0175(11) 0.0201(11) -0.0015(9) -0.0071(10) -0.0062(9)
C4 0.0182(11) 0.0166(11) 0.0236(12) -0.0050(9) -0.0063(10) -0.0045(9)
C5 0.0210(12) 0.0137(10) 0.0258(12) -0.0012(9) -0.0116(10) -0.0034(9)
C6 0.0247(12) 0.0169(11) 0.0211(11) 0.0017(9) -0.0115(10) -0.0064(9)
C7 0.0244(12) 0.0164(10) 0.0210(11) -0.0010(9) -0.0088(10) -0.0056(9)
C8 0.0263(13) 0.0149(10) 0.0207(11) -0.0013(9) -0.0103(10) -0.0056(9)
C9 0.0270(13) 0.0185(11) 0.0232(12) -0.0058(9) -0.0052(10) -0.0049(10)
C10 0.0259(13) 0.0151(11) 0.0283(13) -0.0011(9) -0.0133(11) -0.0042(9)
O1 0.0366(11) 0.0272(10) 0.0262(10) -0.0055(8) -0.0188(9) 0.0025(8)
O2 0.0283(10) 0.0195(8) 0.0236(9) -0.0048(7) -0.0124(8) 0.0011(7)
O3 0.0271(10) 0.0183(9) 0.0328(10) 0.0005(7) -0.0039(8) -0.0086(8)
O4 0.0245(9) 0.0149(8) 0.0301(10) 0.0001(7) -0.0075(8) -0.0022(7)
O5 0.0367(13) 0.0522(14) 0.0400(13) -0.0246(11) 0.0086(10) -0.0255(11)
O6 0.0319(10) 0.0224(9) 0.0227(9) -0.0051(7) -0.0063(8) -0.0112(8)
O7 0.0561(14) 0.0157(8) 0.0427(12) 0.0027(8) -0.0354(11) -0.0079(9)
O8 0.0366(11) 0.0143(8) 0.0328(10) -0.0005(7) -0.0205(9) -0.0059(7)
O9 0.0332(11) 0.0148(8) 0.0315(10) -0.0037(7) -0.0049(9) -0.0040(8)
C11 0.037(2) 0.0287(17) 0.083(3) 0.0010(18) 0.010(2) -0.0018(15)
N1 0.0316(13) 0.0272(12) 0.0266(12) -0.0004(9) -0.0100(10) 0.0009(10)
C12 0.0327(16) 0.0398(17) 0.0332(16) -0.0059(13) -0.0094(13) -0.0012(13)
C13 0.0313(16) 0.061(2) 0.0366(17) 0.0026(16) -0.0111(14) -0.0150(16)
C14 0.049(2) 0.0447(19) 0.0445(19) -0.0107(15) -0.0264(17) 0.0014(16)
C15 0.063(2) 0.0432(19) 0.0350(18) -0.0048(15) -0.0182(17) -0.0047(17)
C16 0.0408(18) 0.0357(17) 0.0369(17) -0.0020(13) -0.0098(14) -0.0033(14)
C17 0.059(2) 0.0365(18) 0.0396(19) 0.0015(15) -0.0098(17) 0.0021(17)
N2 0.097(2) 0.0279(13) 0.0448(16) 0.0121(11) -0.0433(17) -0.0301(15)
C18 0.071(3) 0.035(2) 0.040(2) 0.0004(18) -0.033(2) -0.015(2)
C19 0.312(15) 0.127(7) 0.131(8) 0.094(6) -0.165(9) -0.150(9)
C20 0.072(3) 0.046(2) 0.048(3) 0.019(2) -0.040(2) -0.037(2)
C21 0.074(4) 0.080(4) 0.056(3) -0.003(3) -0.015(3) -0.036(3)
C22 0.076(3) 0.0291(19) 0.070(3) -0.0011(18) -0.048(2) -0.0125(19)
C23 0.073(4) 0.069(4) 0.092(5) -0.004(3) -0.040(3) -0.021(3)
O10 0.109(4) 0.159(6) 0.255(9) -0.081(6) -0.037(5) -0.046(4)
C24 0.158(8) 0.115(6) 0.183(9) 0.049(6) -0.129(7) -0.070(6)

loop_
_atom_type_symbol
_atom_type_description
_atom_type_scat_dispersion_real
_atom_type_scat_dispersion_imag
_atom_type_scat_source
C C 0.0033 0.0016 'International Tables Vol C Tables 4.2.6.8 and 6.1.1.4'
H H 0.0000 0.0000 'International Tables Vol C Tables 4.2.6.8 and 6.1.1.4'
N N 0.0061 0.0033 'International Tables Vol C Tables 4.2.6.8 and 6.1.1.4'
O O 0.0106 0.0060 'International Tables Vol C Tables 4.2.6.8 and 6.1.1.4'
Cu Cu 0.3201 1.2651 'International Tables Vol C Tables 4.2.6.8 and 6.1.1.4'

loop_
_geom_angle_atom_site_label_1
_geom_angle_atom_site_label_2
_geom_angle_atom_site_label_3
_geom_angle
_geom_angle_site_symmetry_1
_geom_angle_site_symmetry_3
O2 Cu O4 88.69(9) . .
O2 Cu O6 90.31(9) . 2_666
O2 Cu O8 177.12(8) . 2_666
O2 Cu O9 94.74(8) . .
O4 Cu O6 171.61(8) . 2_666
O4 Cu O8 90.42(9) . 2_666
O4 Cu O9 96.67(8) . .
O6 Cu O8 90.18(9) 2_666 2_666
O6 Cu O9 91.71(8) 2_666 .
O8 Cu O9 88.08(8) 2_666 .
C2 C1 C6 118.5(2) . .
C2 C1 C7 124.8(2) . .
C6 C1 C7 116.5(2) . .
C1 C2 C3 118.8(2) . .
C1 C2 C8 124.5(2) . .
C3 C2 C8 116.5(2) . .
C2 C3 H3 118.8 . .
C2 C3 C4 122.4(2) . .
H3 C3 C4 118.8 . .
C3 C4 C5 118.6(2) . .
C3 C4 C9 115.7(2) . .
C5 C4 C9 125.5(2) . .
C4 C5 C6 118.8(2) . .
C4 C5 C10 124.8(2) . .
C6 C5 C10 116.3(2) . .
C1 C6 C5 122.7(2) . .
C1 C6 H6 118.6 . .
C5 C6 H6 118.6 . .
C1 C7 O1 117.3(2) . .
C1 C7 O2 120.1(2) . .
O1 C7 O2 122.6(2) . .
C2 C8 O3 116.7(2) . .
C2 C8 O4 119.3(2) . .
O3 C8 O4 123.9(2) . .
C4 C9 O5 116.9(2) . .
C4 C9 O6 119.3(2) . .
O5 C9 O6 123.8(2) . .
C5 C10 O7 117.7(2) . .
C5 C10 O8 119.9(2) . .
O7 C10 O8 122.4(2) . .
Cu O2 C7 123.90(17) . .
Cu O4 C8 125.36(16) . .
Cu O6 C9 126.39(17) 2_666 .
Cu O8 C10 127.29(17) 2_666 .
Cu O9 H9 123(3) . .
Cu O9 C11 116.2(2) . .
H9 O9 C11 110(3) . .
O9 C11 H11A 109.5 . .
O9 C11 H11B 109.5 . .
O9 C11 H11C 109.5 . .
H11A C11 H11B 109.5 . .
H11A C11 H11C 109.5 . .
H11B C11 H11C 109.5 . .
H1 N1 C12 106.0 . .
H1 N1 C14 106.0 . .
H1 N1 C16 106.0 . .
C12 N1 C14 112.3(3) . .
C12 N1 C16 110.5(2) . .
C14 N1 C16 115.2(3) . .
N1 C12 H12A 109.3 . .
N1 C12 H12B 109.3 . .
N1 C12 C13 111.7(3) . .
H12A C12 H12B 107.9 . .
H12A C12 C13 109.3 . .
H12B C12 C13 109.3 . .
C12 C13 H13A 109.5 . .
C12 C13 H13B 109.5 . .
C12 C13 H13C 109.5 . .
H13A C13 H13B 109.5 . .
H13A C13 H13C 109.5 . .
H13B C13 H13C 109.5 . .
N1 C14 H14A 108.9 . .
N1 C14 H14B 108.9 . .
N1 C14 C15 113.5(3) . .
H14A C14 H14B 107.7 . .
H14A C14 C15 108.9 . .
H14B C14 C15 108.9 . .
C14 C15 H15A 109.5 . .
C14 C15 H15B 109.5 . .
C14 C15 H15C 109.5 . .
H15A C15 H15B 109.5 . .
H15A C15 H15C 109.5 . .
H15B C15 H15C 109.5 . .
N1 C16 H16A 108.8 . .
N1 C16 H16B 108.8 . .
N1 C16 C17 113.9(3) . .
H16A C16 H16B 107.7 . .
H16A C16 C17 108.8 . .
H16B C16 C17 108.8 . .
C16 C17 H17A 109.5 . .
C16 C17 H17B 109.5 . .
C16 C17 H17C 109.5 . .
H17A C17 H17B 109.5 . .
H17A C17 H17C 109.5 . .
H17B C17 H17C 109.5 . .
H2 N2 C18 106.8 . .
H2 N2 C20 106.8 . .
H2 N2 C22 106.8 . .
H2X N2 C18X 106.3 . .
H2X N2 C20X 106.3 . .
H2X N2 C22X 106.3 . .
C18 N2 C20 115.7(4) . .
C18 N2 C22 113.1(3) . .
C20 N2 C22 107.2(3) . .
C18X N2 C20X 107.3(14) . .
C18X N2 C22X 116.4(15) . .
C20X N2 C22X 113.4(14) . .
N2 C18 H18A 109.5 . .
N2 C18 H18B 109.5 . .
N2 C18 C19 110.9(5) . .
H18A C18 H18B 108.1 . .
H18A C18 C19 109.5 . .
H18B C18 C19 109.5 . .
C18 C19 H19A 109.5 . .
C18 C19 H19B 109.5 . .
C18 C19 H19C 109.5 . .
H19A C19 H19B 109.5 . .
H19A C19 H19C 109.5 . .
H19B C19 H19C 109.5 . .
N2 C20 H20A 108.6 . .
N2 C20 H20B 108.6 . .
N2 C20 C21 114.6(4) . .
H20A C20 H20B 107.6 . .
H20A C20 C21 108.6 . .
H20B C20 C21 108.6 . .
C20 C21 H21A 109.5 . .
C20 C21 H21B 109.5 . .
C20 C21 H21C 109.5 . .
H21A C21 H21B 109.5 . .
H21A C21 H21C 109.5 . .
H21B C21 H21C 109.5 . .
N2 C22 H22A 109.6 . .
N2 C22 H22B 109.6 . .
N2 C22 C23 110.1(4) . .
H22A C22 H22B 108.2 . .
H22A C22 C23 109.6 . .
H22B C22 C23 109.6 . .
C22 C23 H23A 109.5 . .
C22 C23 H23B 109.5 . .
C22 C23 H23C 109.5 . .
H23A C23 H23B 109.5 . .
H23A C23 H23C 109.5 . .
H23B C23 H23C 109.5 . .
N2 C18X H18C 111.4 . .
N2 C18X H18D 111.4 . .
N2 C18X C19X 101.8(12) . .
H18C C18X H18D 109.3 . .
H18C C18X C19X 111.4 . .
H18D C18X C19X 111.4 . .
C18X C19X H19D 109.5 . .
C18X C19X H19E 109.5 . .
C18X C19X H19F 109.5 . .
H19D C19X H19E 109.5 . .
H19D C19X H19F 109.5 . .
H19E C19X H19F 109.5 . .
N2 C20X H20C 112.4 . .
N2 C20X H20D 112.4 . .
N2 C20X C21X 96.6(14) . .
H20C C20X H20D 110.0 . .
H20C C20X C21X 112.4 . .
H20D C20X C21X 112.4 . .
C20X C21X H21D 109.5 . .
C20X C21X H21E 109.5 . .
C20X C21X H21F 109.5 . .
H21D C21X H21E 109.5 . .
H21D C21X H21F 109.5 . .
H21E C21X H21F 109.5 . .
N2 C22X H22C 105.5 . .
N2 C22X H22D 105.5 . .
N2 C22X C23X 127.2(17) . .
H22C C22X H22D 106.1 . .
H22C C22X C23X 105.5 . .
H22D C22X C23X 105.5 . .
C22X C23X H23D 109.5 . .
C22X C23X H23E 109.5 . .
C22X C23X H23F 109.5 . .
H23D C23X H23E 109.5 . .
H23D C23X H23F 109.5 . .
H23E C23X H23F 109.5 . .
H10 O10 C24 105.1 . .
O10 C24 H24A 109.5 . .
O10 C24 H24B 109.5 . .
O10 C24 H24C 109.5 . .
H24A C24 H24B 109.5 . .
H24A C24 H24C 109.5 . .
H24B C24 H24C 109.5 . .

loop_
_geom_bond_atom_site_label_1
_geom_bond_atom_site_label_2
_geom_bond_distance
_geom_bond_site_symmetry_2
Cu O2 1.9426(19) .
Cu O4 1.9352(19) .
Cu O6 1.9320(19) 2_666
Cu O8 1.9497(19) 2_666
Cu O9 2.2658(19) .
C1 C2 1.406(3) .
C1 C6 1.392(3) .
C1 C7 1.515(3) .
C2 C3 1.395(3) .
C2 C8 1.523(3) .
C3 H3 0.950 .
C3 C4 1.399(3) .
C4 C5 1.402(4) .
C4 C9 1.524(3) .
C5 C6 1.395(3) .
C5 C10 1.513(3) .
C6 H6 0.950 .
C7 O1 1.246(3) .
C7 O2 1.267(3) .
C8 O3 1.240(3) .
C8 O4 1.274(3) .
C9 O5 1.234(4) .
C9 O6 1.275(3) .
C10 O7 1.248(3) .
C10 O8 1.268(3) .
O6 Cu 1.9319(19) 2_666
O8 Cu 1.9497(19) 2_666
O9 H9 0.835(10) .
O9 C11 1.429(4) .
C11 H11A 0.980 .
C11 H11B 0.980 .
C11 H11C 0.980 .
N1 H1 1.000 .
N1 C12 1.511(4) .
N1 C14 1.493(4) .
N1 C16 1.534(4) .
C12 H12A 0.990 .
C12 H12B 0.990 .
C12 C13 1.505(5) .
C13 H13A 0.980 .
C13 H13B 0.980 .
C13 H13C 0.980 .
C14 H14A 0.990 .
C14 H14B 0.990 .
C14 C15 1.510(5) .
C15 H15A 0.980 .
C15 H15B 0.980 .
C15 H15C 0.980 .
C16 H16A 0.990 .
C16 H16B 0.990 .
C16 C17 1.496(5) .
C17 H17A 0.980 .
C17 H17B 0.980 .
C17 H17C 0.980 .
N2 H2 1.000 .
N2 H2X 1.000 .
N2 C18 1.492(5) .
N2 C20 1.583(6) .
N2 C22 1.472(5) .
N2 C18X 1.593(13) .
N2 C20X 1.472(14) .
N2 C22X 1.539(13) .
C18 H18A 0.990 .
C18 H18B 0.990 .
C18 C19 1.561(8) .
C19 H19A 0.980 .
C19 H19B 0.980 .
C19 H19C 0.980 .
C20 H20A 0.990 .
C20 H20B 0.990 .
C20 C21 1.482(8) .
C21 H21A 0.980 .
C21 H21B 0.980 .
C21 H21C 0.980 .
C22 H22A 0.990 .
C22 H22B 0.990 .
C22 C23 1.503(7) .
C23 H23A 0.980 .
C23 H23B 0.980 .
C23 H23C 0.980 .
C18X H18C 0.990 .
C18X H18D 0.990 .
C18X C19X 1.545(14) .
C19X H19D 0.980 .
C19X H19E 0.980 .
C19X H19F 0.980 .
C20X H20C 0.990 .
C20X H20D 0.990 .
C20X C21X 1.538(16) .
C21X H21D 0.980 .
C21X H21E 0.980 .
C21X H21F 0.980 .
C22X H22C 0.990 .
C22X H22D 0.990 .
C22X C23X 1.519(15) .
C23X H23D 0.980 .
C23X H23E 0.980 .
C23X H23F 0.980 .
O10 H10 0.840 .
O10 C24 1.293(9) .
C24 H24A 0.980 .
C24 H24B 0.980 .
C24 H24C 0.980 .

loop_
_geom_hbond_atom_site_label_D
_geom_hbond_atom_site_label_H
_geom_hbond_atom_site_label_A
_geom_hbond_distance_DH
_geom_hbond_distance_HA
_geom_hbond_distance_DA
_geom_hbond_angle_DHA
_geom_hbond_site_symmetry_A
O9 H9 O3 0.835(10) 1.934(19) 2.717(3) 156(4) 2_676
O10 H10 O5 0.84 1.96 2.803(8) 180 .
N1 H1 O1 1.00 1.75 2.745(3) 171 .
N2 H2 O7 1.00 1.81 2.778(3) 163 .
N2 H2X O7 1.00 1.87 2.778(3) 150 .

loop_
_geom_torsion_atom_site_label_1
_geom_torsion_atom_site_label_2
_geom_torsion_atom_site_label_3
_geom_torsion_atom_site_label_4
_geom_torsion
_geom_torsion_site_symmetry_4
C6 C1 C2 C3 -1.6(4) .
C6 C1 C2 C8 -176.6(2) .
C7 C1 C2 C3 172.9(2) .
C7 C1 C2 C8 -2.1(4) .
C1 C2 C3 C4 4.3(4) .
C8 C2 C3 C4 179.7(2) .
C2 C3 C4 C5 -3.3(4) .
C2 C3 C4 C9 -177.8(2) .
C3 C4 C5 C6 -0.4(4) .
C3 C4 C5 C10 -176.7(2) .
C9 C4 C5 C6 173.5(2) .
C9 C4 C5 C10 -2.7(4) .
C2 C1 C6 C5 -2.1(4) .
C7 C1 C6 C5 -177.0(2) .
C4 C5 C6 C1 3.2(4) .
C10 C5 C6 C1 179.7(2) .
C2 C1 C7 O1 -132.1(3) .
C2 C1 C7 O2 49.5(4) .
C6 C1 C7 O1 42.4(3) .
C6 C1 C7 O2 -136.0(3) .
C1 C2 C8 O3 129.9(3) .
C1 C2 C8 O4 -52.6(4) .
C3 C2 C8 O3 -45.2(3) .
C3 C2 C8 O4 132.2(3) .
C3 C4 C9 O5 53.0(4) .
C3 C4 C9 O6 -124.1(3) .
C5 C4 C9 O5 -121.2(3) .
C5 C4 C9 O6 61.8(4) .
C4 C5 C10 O7 142.8(3) .
C4 C5 C10 O8 -38.7(4) .
C6 C5 C10 O7 -33.6(4) .
C6 C5 C10 O8 145.0(3) .
C1 C7 O2 Cu 6.8(3) .
O1 C7 O2 Cu -171.5(2) .
C2 C8 O4 Cu 4.2(3) .
O3 C8 O4 Cu -178.5(2) .
C4 C9 O6 Cu -19.1(4) 2_666
O5 C9 O6 Cu 164.1(2) 2_666
C5 C10 O8 Cu -17.2(4) 2_666
O7 C10 O8 Cu 161.3(2) 2_666
C14 N1 C12 C13 -75.0(4) .
C16 N1 C12 C13 154.9(3) .
C12 N1 C14 C15 173.8(3) .
C16 N1 C14 C15 -58.5(4) .
C12 N1 C16 C17 64.1(4) .
C14 N1 C16 C17 -64.5(4) .
C20 N2 C18 C19 52.2(8) .
C22 N2 C18 C19 -72.0(9) .
C18 N2 C20 C21 61.2(5) .
C22 N2 C20 C21 -171.6(4) .
C18 N2 C22 C23 -56.4(5) .
C20 N2 C22 C23 174.9(4) .
C20X N2 C18X C19X 71.6(19) .
C22X N2 C18X C19X -56.7(19) .
C18X N2 C20X C21X 56(2) .
C22X N2 C20X C21X -173.7(19) .
C18X N2 C22X C23X 78(3) .
C20X N2 C22X C23X -47(4) .
